data_2228973
loop_
_publ_author_name
'Jasinski, Jerry P.'
'Butcher, Ray J.'
'Siddegowda, M. S.'
'Yathirajan, H. S.'
'Siddaraju, B. P.'

_publ_section_title
;
 Enrofloxacinium picrate
;
_journal_coeditor_code BT5451
_journal_issue 2
_journal_name_full 'Acta Crystallographica Section E'
_journal_page_first o432
_journal_page_last o433
_journal_paper_doi 10.1107/S160053681100170X
_journal_volume 67
_journal_year 2011
_chemical_formula_iupac 'C19 H23 F N3 O3 +, C6 H2 N3 O7 -'
_chemical_formula_moiety 'C19 H23 F N3 O3 +, C6 H2 N3 O7 -'
_chemical_formula_sum 'C25 H25 F N6 O10'
_chemical_formula_weight 588.51
_chemical_name_common 'Enrofloxacinium picrate'
_chemical_name_systematic
;
4-(3-carboxy-6-fluoro-4-oxo-1,4-dihydroquinolin-7-yl)-1-ethylpiperazin-1-ium
2,4,6-trinitrophenolate
;
_space_group_IT_number 2
_symmetry_cell_setting triclinic
_symmetry_space_group_name_Hall '-P 1'
_symmetry_space_group_name_H-M 'P -1'
_atom_sites_solution_hydrogens geom
_atom_sites_solution_primary direct
_atom_sites_solution_secondary difmap
_cell_angle_alpha 105.556(2)
_cell_angle_beta 96.367(6)
_cell_angle_gamma 96.223(7)
_cell_formula_units_Z 2
_cell_length_a 7.2111(7)
_cell_length_b 12.5766(7)
_cell_length_c 16.2362(4)
_cell_measurement_reflns_used 2958
_cell_measurement_temperature 295(2)
_cell_measurement_theta_max 73.4307
_cell_measurement_theta_min 5.2649
_cell_volume 1395.04(16)
_computing_cell_refinement '<i>CrysAlis PRO</i> (Oxford Diffraction, 2007)'
_computing_data_collection '<i>CrysAlis PRO</i> (Oxford Diffraction, 2007)'
_computing_data_reduction '<i>CrysAlis RED</i> (Oxford Diffraction, 2007)'
_computing_molecular_graphics '<i>SHELXTL</i> (Sheldrick, 2008)'
_computing_publication_material '<i>SHELXTL</i> (Sheldrick, 2008)'
_computing_structure_refinement '<i>SHELXL97</i> (Sheldrick, 2008)'
_computing_structure_solution '<i>SHELXS97</i> (Sheldrick, 2008)'
_diffrn_ambient_temperature 295(2)
_diffrn_detector_area_resol_mean 10.5081
_diffrn_measured_fraction_theta_full 0.998
_diffrn_measured_fraction_theta_max 0.967
_diffrn_measurement_device_type 'Oxford Diffraction Xcalibur Ruby Gemini'
_diffrn_measurement_method \w
_diffrn_radiation_monochromator graphite
_diffrn_radiation_source 'Enhance (Cu) X-ray Source'
_diffrn_radiation_type CuK\a
_diffrn_radiation_wavelength 1.54178
_diffrn_reflns_av_R_equivalents 0.0321
_diffrn_reflns_av_sigmaI/netI 0.0436
_diffrn_reflns_limit_h_max 8
_diffrn_reflns_limit_h_min -5
_diffrn_reflns_limit_k_max 14
_diffrn_reflns_limit_k_min -15
_diffrn_reflns_limit_l_max 20
_diffrn_reflns_limit_l_min -20
_diffrn_reflns_number 9440
_diffrn_reflns_theta_full 67.50
_diffrn_reflns_theta_max 73.59
_diffrn_reflns_theta_min 5.27
_exptl_absorpt_coefficient_mu 0.981
_exptl_absorpt_correction_T_max 1.00000
_exptl_absorpt_correction_T_min 0.89570
_exptl_absorpt_correction_type multi-scan
_exptl_absorpt_process_details
;
(CrysAlis RED; Oxford Diffraction, 2007)
;
_exptl_crystal_colour 'pale yellow'
_exptl_crystal_density_diffrn 1.401
_exptl_crystal_density_method 'not measured'
_exptl_crystal_description plate
_exptl_crystal_F_000 612
_exptl_crystal_size_max 0.44
_exptl_crystal_size_mid 0.31
_exptl_crystal_size_min 0.12
_refine_diff_density_max 0.204
_refine_diff_density_min -0.196
_refine_ls_extinction_coef 0.0007(4)
_refine_ls_extinction_expression Fc^*^=kFc[1+0.001xFc^2^\l^3^/sin(2\q)]^-1/4^
_refine_ls_extinction_method '<i>SHELXL97</i> (Sheldrick, 2008)'
_refine_ls_goodness_of_fit_ref 0.996
_refine_ls_hydrogen_treatment constr
_refine_ls_matrix_type full
_refine_ls_number_parameters 382
_refine_ls_number_reflns 5437
_refine_ls_number_restraints 0
_refine_ls_restrained_S_all 0.996
_refine_ls_R_factor_all 0.0817
_refine_ls_R_factor_gt 0.0553
_refine_ls_shift/su_max 0.000
_refine_ls_shift/su_mean 0.000
_refine_ls_structure_factor_coef Fsqd
_refine_ls_weighting_details 'calc w=1/[\s^2^(Fo^2^)+(0.0924P)^2^] where P=(Fo^2^+2Fc^2^)/3'
_refine_ls_weighting_scheme calc
_refine_ls_wR_factor_gt 0.1568
_refine_ls_wR_factor_ref 0.1774
_reflns_number_gt 3425
_reflns_number_total 5437
_reflns_threshold_expression I>2\s(I)
_cod_data_source_file bt5451.cif
_cod_data_source_block I
_cod_database_code 2228973
_cod_database_fobs_code 2228973

loop_
_symmetry_equiv_pos_as_xyz
'x, y, z'
'-x, -y, -z'

loop_
_atom_site_type_symbol
_atom_site_label
_atom_site_fract_x
_atom_site_fract_y
_atom_site_fract_z
_atom_site_U_iso_or_equiv
_atom_site_adp_type
_atom_site_calc_flag
_atom_site_refinement_flags
_atom_site_occupancy
_atom_site_disorder_assembly
_atom_site_disorder_group
F F1 0.0392(3) 0.14397(14) 0.02905(11) 0.0785(5) Uani d . 1 . .
O O1 0.4038(4) 0.7253(2) -0.10088(16) 0.0920(8) Uani d . 1 . .
O O2 0.3085(3) 0.5648(2) -0.19916(12) 0.0747(6) Uani d . 1 . .
H H2 0.2552 0.5031 -0.2008 0.112 Uiso calc R 1 . .
O O3 0.2077(3) 0.39341(17) -0.15203(11) 0.0611(5) Uani d . 1 . .
N N1 0.2699(3) 0.59410(17) 0.09706(12) 0.0456(5) Uani d . 1 . .
N N2 0.0978(3) 0.27232(19) 0.20117(14) 0.0580(6) Uani d . 1 . .
N N3 0.3999(3) 0.2675(2) 0.33307(14) 0.0591(6) Uani d . 1 . .
H H3A 0.3366 0.2332 0.3665 0.071 Uiso calc R 1 . .
C C1 0.1315(3) 0.3205(2) 0.13528(16) 0.0490(6) Uani d . 1 . .
C C2 0.1818(3) 0.4344(2) 0.14892(15) 0.0460(5) Uani d . 1 . .
H H2A 0.1934 0.4819 0.2046 0.055 Uiso calc R 1 . .
C C3 0.2153(3) 0.47948(19) 0.08107(13) 0.0405(5) Uani d . 1 . .
C C4 0.3062(3) 0.6357(2) 0.03193(15) 0.0465(5) Uani d . 1 . .
H H4A 0.3420 0.7123 0.0444 0.056 Uiso calc R 1 . .
C C5 0.2938(3) 0.5723(2) -0.05229(15) 0.0469(5) Uani d . 1 . .
C C6 0.3401(4) 0.6293(3) -0.11816(18) 0.0617(7) Uani d . 1 . .
C C7 0.2321(3) 0.4553(2) -0.07435(14) 0.0465(5) Uani d . 1 . .
C C8 0.1951(3) 0.4099(2) -0.00384(14) 0.0448(5) Uani d . 1 . .
C C9 0.1368(3) 0.2958(2) -0.01881(16) 0.0510(6) Uani d . 1 . .
H H9A 0.1199 0.2484 -0.0748 0.061 Uiso calc R 1 . .
C C10 0.1051(4) 0.2543(2) 0.04762(17) 0.0553(6) Uani d . 1 . .
C C11 0.2678(4) 0.6702(2) 0.18217(16) 0.0519(6) Uani d . 1 . .
H H11A 0.1420 0.6815 0.1971 0.062 Uiso calc R 1 . .
C C12 0.4138(4) 0.6777(3) 0.25637(18) 0.0645(7) Uani d . 1 . .
H H12A 0.3750 0.6903 0.3131 0.077 Uiso calc R 1 . .
H H12B 0.5118 0.6306 0.2463 0.077 Uiso calc R 1 . .
C C13 0.4137(5) 0.7695(3) 0.2158(2) 0.0735(8) Uani d . 1 . .
H H13A 0.5119 0.7788 0.1810 0.088 Uiso calc R 1 . .
H H13B 0.3752 0.8384 0.2478 0.088 Uiso calc R 1 . .
C C14 0.1708(5) 0.1684(3) 0.2041(2) 0.0691(8) Uani d . 1 . .
H H14A 0.1588 0.1193 0.1458 0.083 Uiso calc R 1 . .
H H14B 0.0958 0.1309 0.2368 0.083 Uiso calc R 1 . .
C C15 0.3727(4) 0.1898(3) 0.24448(18) 0.0639(7) Uani d . 1 . .
H H15A 0.4143 0.1198 0.2470 0.077 Uiso calc R 1 . .
H H15B 0.4494 0.2213 0.2090 0.077 Uiso calc R 1 . .
C C16 0.3177(5) 0.3719(2) 0.33310(18) 0.0650(7) Uani d . 1 . .
H H16A 0.3916 0.4147 0.3034 0.078 Uiso calc R 1 . .
H H16B 0.3222 0.4172 0.3921 0.078 Uiso calc R 1 . .
C C17 0.1147(4) 0.3434(3) 0.28845(17) 0.0612(7) Uani d . 1 . .
H H17A 0.0393 0.3063 0.3213 0.073 Uiso calc R 1 . .
H H17B 0.0651 0.4118 0.2874 0.073 Uiso calc R 1 . .
C C18 0.6053(5) 0.2905(4) 0.3705(3) 0.0917(11) Uani d . 1 . .
H H18A 0.6582 0.2213 0.3560 0.110 Uiso calc R 1 . .
H H18B 0.6707 0.3413 0.3441 0.110 Uiso calc R 1 . .
C C19 0.6391(7) 0.3390(4) 0.4650(3) 0.1301(18) Uani d . 1 . .
H H19A 0.7709 0.3660 0.4836 0.195 Uiso calc R 1 . .
H H19B 0.6006 0.2830 0.4923 0.195 Uiso calc R 1 . .
H H19C 0.5677 0.3997 0.4807 0.195 Uiso calc R 1 . .
O O1A 0.1749(3) 0.2238(2) 0.44767(13) 0.0791(7) Uani d . 1 . .
O O2A 0.1956(6) 0.4178(2) 0.5795(2) 0.1384(15) Uani d . 1 . .
O O3A -0.0251(4) 0.3840(2) 0.64871(17) 0.0934(8) Uani d . 1 . .
O O4A 0.0864(4) 0.0906(2) 0.78322(15) 0.0947(8) Uani d . 1 . .
O O5A 0.2090(4) -0.0501(2) 0.71552(16) 0.0919(8) Uani d . 1 . .
O O6A 0.3078(3) -0.09139(19) 0.42732(14) 0.0761(6) Uani d . 1 . .
O O7A 0.3468(4) 0.0487(2) 0.37754(15) 0.0939(8) Uani d . 1 . .
N N1A 0.0996(4) 0.3558(2) 0.60751(17) 0.0724(7) Uani d . 1 . .
N N2A 0.1542(4) 0.0399(2) 0.72150(14) 0.0640(6) Uani d . 1 . .
N N3A 0.2989(3) 0.0068(2) 0.43254(14) 0.0594(6) Uani d . 1 . .
C C1A 0.1855(3) 0.1834(2) 0.50984(16) 0.0528(6) Uani d . 1 . .
C C2A 0.1375(4) 0.2406(2) 0.59322(17) 0.0531(6) Uani d . 1 . .
C C3A 0.1247(4) 0.1958(2) 0.65942(16) 0.0526(6) Uani d . 1 . .
H H3AA 0.0879 0.2362 0.7103 0.063 Uiso calc R 1 . .
C C4A 0.1673(3) 0.0878(2) 0.65059(15) 0.0494(6) Uani d . 1 . .
C C5A 0.2252(3) 0.0292(2) 0.57639(16) 0.0489(5) Uani d . 1 . .
H H5AA 0.2573 -0.0416 0.5717 0.059 Uiso calc R 1 . .
C C6A 0.2361(3) 0.0748(2) 0.50884(15) 0.0486(6) Uani d . 1 . .

loop_
_atom_site_aniso_label
_atom_site_aniso_U_11
_atom_site_aniso_U_22
_atom_site_aniso_U_33
_atom_site_aniso_U_12
_atom_site_aniso_U_13
_atom_site_aniso_U_23
F1 0.1083(14) 0.0580(10) 0.0638(11) -0.0030(9) 0.0032(9) 0.0181(8)
O1 0.129(2) 0.0800(16) 0.0781(15) -0.0007(15) 0.0328(14) 0.0403(13)
O2 0.0854(14) 0.1032(17) 0.0458(11) 0.0184(12) 0.0220(9) 0.0319(10)
O3 0.0700(11) 0.0758(12) 0.0350(9) 0.0115(9) 0.0124(8) 0.0093(8)
N1 0.0441(10) 0.0565(12) 0.0375(10) 0.0120(9) 0.0084(8) 0.0128(8)
N2 0.0635(13) 0.0660(14) 0.0527(12) 0.0125(11) 0.0111(10) 0.0286(11)
N3 0.0636(13) 0.0714(15) 0.0543(13) 0.0129(11) 0.0117(10) 0.0358(11)
C1 0.0479(12) 0.0589(15) 0.0458(13) 0.0112(11) 0.0087(10) 0.0224(11)
C2 0.0479(12) 0.0560(14) 0.0356(11) 0.0150(10) 0.0049(9) 0.0130(10)
C3 0.0372(10) 0.0521(13) 0.0344(10) 0.0139(9) 0.0058(8) 0.0131(9)
C4 0.0425(11) 0.0555(14) 0.0456(13) 0.0111(10) 0.0099(9) 0.0182(10)
C5 0.0433(12) 0.0630(15) 0.0403(12) 0.0147(11) 0.0100(9) 0.0200(11)
C6 0.0618(16) 0.084(2) 0.0526(15) 0.0217(15) 0.0219(12) 0.0319(14)
C7 0.0368(11) 0.0665(15) 0.0392(12) 0.0155(10) 0.0083(9) 0.0157(11)
C8 0.0400(11) 0.0586(14) 0.0383(11) 0.0161(10) 0.0055(9) 0.0147(10)
C9 0.0544(13) 0.0554(14) 0.0408(12) 0.0149(11) 0.0044(10) 0.0077(10)
C10 0.0579(14) 0.0553(15) 0.0515(14) 0.0071(12) 0.0039(11) 0.0156(11)
C11 0.0520(13) 0.0588(15) 0.0439(13) 0.0149(11) 0.0109(10) 0.0087(11)
C12 0.0591(15) 0.0800(19) 0.0465(14) 0.0117(14) 0.0044(11) 0.0053(13)
C13 0.087(2) 0.0675(19) 0.0558(17) -0.0051(16) 0.0171(15) 0.0045(13)
C14 0.094(2) 0.0607(17) 0.0593(17) 0.0093(15) 0.0109(15) 0.0299(14)
C15 0.085(2) 0.0666(17) 0.0584(16) 0.0319(15) 0.0293(14) 0.0329(13)
C16 0.092(2) 0.0609(17) 0.0481(15) 0.0189(15) 0.0131(13) 0.0205(12)
C17 0.0722(17) 0.0759(18) 0.0541(15) 0.0292(14) 0.0270(13) 0.0352(13)
C18 0.073(2) 0.114(3) 0.100(3) 0.014(2) -0.0005(19) 0.054(2)
C19 0.124(4) 0.145(4) 0.107(4) -0.007(3) -0.042(3) 0.045(3)
O1A 0.0990(15) 0.1074(17) 0.0575(12) 0.0444(13) 0.0295(11) 0.0493(12)
O2A 0.217(4) 0.0739(18) 0.162(3) 0.035(2) 0.101(3) 0.061(2)
O3A 0.1141(19) 0.0871(17) 0.0886(17) 0.0479(15) 0.0326(15) 0.0208(13)
O4A 0.158(2) 0.0823(16) 0.0574(13) 0.0197(15) 0.0483(15) 0.0295(11)
O5A 0.137(2) 0.0827(16) 0.0819(16) 0.0374(15) 0.0402(15) 0.0491(13)
O6A 0.0938(15) 0.0690(14) 0.0653(13) 0.0195(11) 0.0230(11) 0.0112(10)
O7A 0.143(2) 0.0989(17) 0.0629(14) 0.0416(16) 0.0566(15) 0.0364(12)
N1A 0.0965(19) 0.0661(16) 0.0625(15) 0.0235(14) 0.0164(14) 0.0250(12)
N2A 0.0870(16) 0.0625(15) 0.0475(12) 0.0052(12) 0.0192(11) 0.0224(11)
N3A 0.0624(13) 0.0688(16) 0.0470(12) 0.0137(11) 0.0110(10) 0.0136(11)
C1A 0.0504(13) 0.0682(16) 0.0464(13) 0.0124(12) 0.0100(10) 0.0250(12)
C2A 0.0553(14) 0.0580(15) 0.0505(14) 0.0104(11) 0.0113(11) 0.0206(11)
C3A 0.0556(14) 0.0602(15) 0.0410(12) 0.0048(11) 0.0099(10) 0.0130(11)
C4A 0.0541(13) 0.0545(14) 0.0415(12) 0.0022(11) 0.0105(10) 0.0180(10)
C5A 0.0489(12) 0.0482(13) 0.0495(13) 0.0036(10) 0.0071(10) 0.0151(10)
C6A 0.0468(12) 0.0622(15) 0.0360(11) 0.0056(11) 0.0072(9) 0.0128(10)

loop_
_atom_type_symbol
_atom_type_description
_atom_type_scat_dispersion_real
_atom_type_scat_dispersion_imag
_atom_type_scat_source
C C 0.0181 0.0091 'International Tables Vol C Tables 4.2.6.8 and 6.1.1.4'
H H 0.0000 0.0000 'International Tables Vol C Tables 4.2.6.8 and 6.1.1.4'
N N 0.0311 0.0180 'International Tables Vol C Tables 4.2.6.8 and 6.1.1.4'
O O 0.0492 0.0322 'International Tables Vol C Tables 4.2.6.8 and 6.1.1.4'
F F 0.0727 0.0534 'International Tables Vol C Tables 4.2.6.8 and 6.1.1.4'

loop_
_geom_angle_atom_site_label_1
_geom_angle_atom_site_label_2
_geom_angle_atom_site_label_3
_geom_angle_site_symmetry_1
_geom_angle_site_symmetry_3
_geom_angle
_geom_angle_publ_flag
C6 O2 H2 . . 109.5 ?
C4 N1 C3 . . 119.8(2) ?
C4 N1 C11 . . 119.3(2) ?
C3 N1 C11 . . 120.48(19) ?
C1 N2 C17 . . 118.9(2) ?
C1 N2 C14 . . 120.3(2) ?
C17 N2 C14 . . 108.4(2) ?
C15 N3 C16 . . 110.8(2) ?
C15 N3 C18 . . 110.0(3) ?
C16 N3 C18 . . 112.6(3) ?
C15 N3 H3A . . 107.7 ?
C16 N3 H3A . . 107.7 ?
C18 N3 H3A . . 107.7 ?
C2 C1 N2 . . 123.5(2) ?
C2 C1 C10 . . 115.7(2) ?
N2 C1 C10 . . 120.7(2) ?
C1 C2 C3 . . 121.8(2) ?
C1 C2 H2A . . 119.1 ?
C3 C2 H2A . . 119.1 ?
N1 C3 C2 . . 120.5(2) ?
N1 C3 C8 . . 119.3(2) ?
C2 C3 C8 . . 120.3(2) ?
N1 C4 C5 . . 124.0(2) ?
N1 C4 H4A . . 118.0 ?
C5 C4 H4A . . 118.0 ?
C4 C5 C7 . . 119.5(2) ?
C4 C5 C6 . . 118.4(2) ?
C7 C5 C6 . . 122.1(2) ?
O1 C6 O2 . . 121.3(3) ?
O1 C6 C5 . . 123.5(3) ?
O2 C6 C5 . . 115.2(3) ?
O3 C7 C5 . . 122.2(2) ?
O3 C7 C8 . . 121.2(2) ?
C5 C7 C8 . . 116.6(2) ?
C9 C8 C3 . . 118.4(2) ?
C9 C8 C7 . . 120.8(2) ?
C3 C8 C7 . . 120.8(2) ?
C10 C9 C8 . . 120.2(2) ?
C10 C9 H9A . . 119.9 ?
C8 C9 H9A . . 119.9 ?
C9 C10 F1 . . 117.8(2) ?
C9 C10 C1 . . 123.5(3) ?
F1 C10 C1 . . 118.6(2) ?
N1 C11 C13 . . 119.6(2) ?
N1 C11 C12 . . 121.4(2) ?
C13 C11 C12 . . 59.7(2) ?
N1 C11 H11A . . 115.0 ?
C13 C11 H11A . . 115.0 ?
C12 C11 H11A . . 115.0 ?
C13 C12 C11 . . 60.0(2) ?
C13 C12 H12A . . 117.8 ?
C11 C12 H12A . . 117.8 ?
C13 C12 H12B . . 117.8 ?
C11 C12 H12B . . 117.8 ?
H12A C12 H12B . . 114.9 ?
C12 C13 C11 . . 60.36(19) ?
C12 C13 H13A . . 117.7 ?
C11 C13 H13A . . 117.7 ?
C12 C13 H13B . . 117.7 ?
C11 C13 H13B . . 117.7 ?
H13A C13 H13B . . 114.9 ?
N2 C14 C15 . . 111.8(2) ?
N2 C14 H14A . . 109.3 ?
C15 C14 H14A . . 109.3 ?
N2 C14 H14B . . 109.3 ?
C15 C14 H14B . . 109.3 ?
H14A C14 H14B . . 107.9 ?
N3 C15 C14 . . 111.4(2) ?
N3 C15 H15A . . 109.3 ?
C14 C15 H15A . . 109.3 ?
N3 C15 H15B . . 109.3 ?
C14 C15 H15B . . 109.3 ?
H15A C15 H15B . . 108.0 ?
N3 C16 C17 . . 110.3(2) ?
N3 C16 H16A . . 109.6 ?
C17 C16 H16A . . 109.6 ?
N3 C16 H16B . . 109.6 ?
C17 C16 H16B . . 109.6 ?
H16A C16 H16B . . 108.1 ?
N2 C17 C16 . . 112.2(2) ?
N2 C17 H17A . . 109.2 ?
C16 C17 H17A . . 109.2 ?
N2 C17 H17B . . 109.2 ?
C16 C17 H17B . . 109.2 ?
H17A C17 H17B . . 107.9 ?
C19 C18 N3 . . 113.3(3) ?
C19 C18 H18A . . 108.9 ?
N3 C18 H18A . . 108.9 ?
C19 C18 H18B . . 108.9 ?
N3 C18 H18B . . 108.9 ?
H18A C18 H18B . . 107.7 ?
C18 C19 H19A . . 109.5 ?
C18 C19 H19B . . 109.5 ?
H19A C19 H19B . . 109.5 ?
C18 C19 H19C . . 109.5 ?
H19A C19 H19C . . 109.5 ?
H19B C19 H19C . . 109.5 ?
O2A N1A O3A . . 123.2(3) ?
O2A N1A C2A . . 118.8(3) ?
O3A N1A C2A . . 118.0(3) ?
O4A N2A O5A . . 123.8(2) ?
O4A N2A C4A . . 118.1(2) ?
O5A N2A C4A . . 118.1(2) ?
O7A N3A O6A . . 121.8(2) ?
O7A N3A C6A . . 119.9(2) ?
O6A N3A C6A . . 118.2(2) ?
O1A C1A C6A . . 126.2(2) ?
O1A C1A C2A . . 122.3(3) ?
C6A C1A C2A . . 111.4(2) ?
C3A C2A C1A . . 124.9(2) ?
C3A C2A N1A . . 116.8(2) ?
C1A C2A N1A . . 118.3(2) ?
C2A C3A C4A . . 119.2(2) ?
C2A C3A H3AA . . 120.4 ?
C4A C3A H3AA . . 120.4 ?
C5A C4A C3A . . 120.4(2) ?
C5A C4A N2A . . 120.3(2) ?
C3A C4A N2A . . 119.3(2) ?
C4A C5A C6A . . 120.1(2) ?
C4A C5A H5AA . . 120.0 ?
C6A C5A H5AA . . 120.0 ?
C5A C6A C1A . . 123.7(2) ?
C5A C6A N3A . . 116.4(2) ?
C1A C6A N3A . . 119.9(2) ?

loop_
_geom_bond_atom_site_label_1
_geom_bond_atom_site_label_2
_geom_bond_site_symmetry_2
_geom_bond_distance
_geom_bond_publ_flag
F1 C10 . 1.358(3) ?
O1 C6 . 1.191(4) ?
O2 C6 . 1.327(4) ?
O2 H2 . 0.8200 ?
O3 C7 . 1.274(3) ?
N1 C4 . 1.337(3) ?
N1 C3 . 1.398(3) ?
N1 C11 . 1.457(3) ?
N2 C1 . 1.394(3) ?
N2 C17 . 1.443(4) ?
N2 C14 . 1.472(4) ?
N3 C15 . 1.485(4) ?
N3 C16 . 1.497(4) ?
N3 C18 . 1.503(4) ?
N3 H3A . 0.9100 ?
C1 C2 . 1.390(3) ?
C1 C10 . 1.423(4) ?
C2 C3 . 1.399(3) ?
C2 H2A . 0.9300 ?
C3 C8 . 1.403(3) ?
C4 C5 . 1.373(3) ?
C4 H4A . 0.9300 ?
C5 C7 . 1.425(4) ?
C5 C6 . 1.486(3) ?
C7 C8 . 1.447(3) ?
C8 C9 . 1.398(4) ?
C9 C10 . 1.349(4) ?
C9 H9A . 0.9300 ?
C11 C13 . 1.479(4) ?
C11 C12 . 1.485(4) ?
C11 H11A . 0.9800 ?
C12 C13 . 1.475(5) ?
C12 H12A . 0.9700 ?
C12 H12B . 0.9700 ?
C13 H13A . 0.9700 ?
C13 H13B . 0.9700 ?
C14 C15 . 1.493(4) ?
C14 H14A . 0.9700 ?
C14 H14B . 0.9700 ?
C15 H15A . 0.9700 ?
C15 H15B . 0.9700 ?
C16 C17 . 1.519(4) ?
C16 H16A . 0.9700 ?
C16 H16B . 0.9700 ?
C17 H17A . 0.9700 ?
C17 H17B . 0.9700 ?
C18 C19 . 1.473(6) ?
C18 H18A . 0.9700 ?
C18 H18B . 0.9700 ?
C19 H19A . 0.9600 ?
C19 H19B . 0.9600 ?
C19 H19C . 0.9600 ?
O1A C1A . 1.245(3) ?
O2A N1A . 1.199(4) ?
O3A N1A . 1.207(3) ?
O4A N2A . 1.218(3) ?
O5A N2A . 1.222(3) ?
O6A N3A . 1.224(3) ?
O7A N3A . 1.215(3) ?
N1A C2A . 1.465(4) ?
N2A C4A . 1.443(3) ?
N3A C6A . 1.453(3) ?
C1A C6A . 1.447(4) ?
C1A C2A . 1.451(4) ?
C2A C3A . 1.348(3) ?
C3A C4A . 1.399(4) ?
C3A H3AA . 0.9300 ?
C4A C5A . 1.368(3) ?
C5A C6A . 1.373(3) ?
C5A H5AA . 0.9300 ?

loop_
_geom_hbond_atom_site_label_D
_geom_hbond_atom_site_label_H
_geom_hbond_atom_site_label_A
_geom_hbond_site_symmetry_A
_geom_hbond_distance_DH
_geom_hbond_distance_HA
_geom_hbond_distance_DA
_geom_hbond_angle_DHA
O2 H2 O3 . 0.82 1.78 2.536(3) 151
N3 H3A O1A . 0.91 1.87 2.724(3) 155
N3 H3A O7A . 0.91 2.38 3.024(3) 128
C11 H11A O3 2_565 0.98 2.55 3.385(3) 144
C15 H15B O1 2_665 0.97 2.35 3.312(3) 169
C17 H17B O3A 2_566 0.97 2.56 3.458(4) 154
C3A H3AA O3 1_556 0.93 2.55 3.331(3) 142
C9 H9A O4A 1_554 0.93 2.58 3.495(3) 170
C14 H14B O5A 2_556 0.97 2.60 3.517(4) 157
C18 H18A O5A 2_656 0.97 2.50 3.451(5) 167

loop_
_geom_torsion_atom_site_label_1
_geom_torsion_atom_site_label_2
_geom_torsion_atom_site_label_3
_geom_torsion_atom_site_label_4
_geom_torsion_site_symmetry_1
_geom_torsion_site_symmetry_2
_geom_torsion_site_symmetry_3
_geom_torsion_site_symmetry_4
_geom_torsion
_geom_torsion_publ_flag
C17 N2 C1 C2 . . . . 0.3(4) ?
C14 N2 C1 C2 . . . . -137.6(3) ?
C17 N2 C1 C10 . . . . -176.1(2) ?
C14 N2 C1 C10 . . . . 46.0(3) ?
N2 C1 C2 C3 . . . . 179.7(2) ?
C10 C1 C2 C3 . . . . -3.8(3) ?
C4 N1 C3 C2 . . . . 178.3(2) ?
C11 N1 C3 C2 . . . . -8.4(3) ?
C4 N1 C3 C8 . . . . -1.5(3) ?
C11 N1 C3 C8 . . . . 171.75(19) ?
C1 C2 C3 N1 . . . . -178.5(2) ?
C1 C2 C3 C8 . . . . 1.3(3) ?
C3 N1 C4 C5 . . . . -0.1(3) ?
C11 N1 C4 C5 . . . . -173.4(2) ?
N1 C4 C5 C7 . . . . 2.5(3) ?
N1 C4 C5 C6 . . . . -179.3(2) ?
C4 C5 C6 O1 . . . . 7.0(4) ?
C7 C5 C6 O1 . . . . -174.8(3) ?
C4 C5 C6 O2 . . . . -174.1(2) ?
C7 C5 C6 O2 . . . . 4.1(4) ?
C4 C5 C7 O3 . . . . 176.0(2) ?
C6 C5 C7 O3 . . . . -2.2(3) ?
C4 C5 C7 C8 . . . . -3.0(3) ?
C6 C5 C7 C8 . . . . 178.8(2) ?
N1 C3 C8 C9 . . . . -178.78(19) ?
C2 C3 C8 C9 . . . . 1.4(3) ?
N1 C3 C8 C7 . . . . 0.7(3) ?
C2 C3 C8 C7 . . . . -179.07(19) ?
O3 C7 C8 C9 . . . . 2.0(3) ?
C5 C7 C8 C9 . . . . -179.0(2) ?
O3 C7 C8 C3 . . . . -177.5(2) ?
C5 C7 C8 C3 . . . . 1.5(3) ?
C3 C8 C9 C10 . . . . -1.4(3) ?
C7 C8 C9 C10 . . . . 179.1(2) ?
C8 C9 C10 F1 . . . . 176.6(2) ?
C8 C9 C10 C1 . . . . -1.4(4) ?
C2 C1 C10 C9 . . . . 3.9(4) ?
N2 C1 C10 C9 . . . . -179.4(2) ?
C2 C1 C10 F1 . . . . -174.0(2) ?
N2 C1 C10 F1 . . . . 2.6(4) ?
C4 N1 C11 C13 . . . . -41.8(3) ?
C3 N1 C11 C13 . . . . 145.0(2) ?
C4 N1 C11 C12 . . . . -112.3(3) ?
C3 N1 C11 C12 . . . . 74.5(3) ?
N1 C11 C12 C13 . . . . 108.3(3) ?
N1 C11 C13 C12 . . . . -111.2(3) ?
C1 N2 C14 C15 . . . . 82.1(3) ?
C17 N2 C14 C15 . . . . -59.7(3) ?
C16 N3 C15 C14 . . . . -52.8(3) ?
C18 N3 C15 C14 . . . . -177.9(2) ?
N2 C14 C15 N3 . . . . 57.1(3) ?
C15 N3 C16 C17 . . . . 52.0(3) ?
C18 N3 C16 C17 . . . . 175.7(2) ?
C1 N2 C17 C16 . . . . -82.7(3) ?
C14 N2 C17 C16 . . . . 59.7(3) ?
N3 C16 C17 N2 . . . . -57.0(3) ?
C15 N3 C18 C19 . . . . -163.2(3) ?
C16 N3 C18 C19 . . . . 72.6(4) ?
O1A C1A C2A C3A . . . . 171.7(3) ?
C6A C1A C2A C3A . . . . -5.5(4) ?
O1A C1A C2A N1A . . . . -8.2(4) ?
C6A C1A C2A N1A . . . . 174.5(2) ?
O2A N1A C2A C3A . . . . 140.3(3) ?
O3A N1A C2A C3A . . . . -38.2(4) ?
O2A N1A C2A C1A . . . . -39.8(4) ?
O3A N1A C2A C1A . . . . 141.7(3) ?
C1A C2A C3A C4A . . . . 2.8(4) ?
N1A C2A C3A C4A . . . . -177.3(2) ?
C2A C3A C4A C5A . . . . 1.4(4) ?
C2A C3A C4A N2A . . . . 179.8(2) ?
O4A N2A C4A C5A . . . . -173.7(3) ?
O5A N2A C4A C5A . . . . 5.2(4) ?
O4A N2A C4A C3A . . . . 7.9(4) ?
O5A N2A C4A C3A . . . . -173.2(3) ?
C3A C4A C5A C6A . . . . -2.1(4) ?
N2A C4A C5A C6A . . . . 179.5(2) ?
C4A C5A C6A C1A . . . . -1.3(4) ?
C4A C5A C6A N3A . . . . -180.0(2) ?
O1A C1A C6A C5A . . . . -172.4(3) ?
C2A C1A C6A C5A . . . . 4.7(3) ?
O1A C1A C6A N3A . . . . 6.3(4) ?
C2A C1A C6A N3A . . . . -176.6(2) ?
O7A N3A C6A C5A . . . . -165.8(3) ?
O6A N3A C6A C5A . . . . 11.8(3) ?
O7A N3A C6A C1A . . . . 15.4(4) ?
O6A N3A C6A C1A . . . . -167.0(2) ?
